data_4088008
loop_
_publ_author_name
'Morsing, Thorbj\/orn J.'
'Reinholdt, Anders'
'Sauer, Stephan P. A.'
'Bendix, Jesper'

_publ_section_title
;
 Ligand Sphere Conversions in Terminal Carbide Complexes
;
_journal_issue 2
_journal_name_full Organometallics
_journal_page_first 100
_journal_paper_doi 10.1021/acs.organomet.5b00803
_journal_volume 35
_journal_year 2015
_chemical_formula_moiety 'C40 H66 N4 P2 Ru, 2(C24 H20 P), 6(C H Cl3)'
_chemical_formula_sum 'C94 H112 Cl18 N4 P4 Ru'
_chemical_formula_weight 2161.07
_space_group_crystal_system triclinic
_space_group_IT_number 2
_space_group_name_Hall '-P 1'
_space_group_name_H-M_alt 'P -1'
_symmetry_Int_Tables_number 2
_audit_creation_date 2015-08-10
_audit_creation_method
;
Olex2 1.2
(compiled 2015.01.26 svn.r3150 for OlexSys, GUI svn.r4998)
;
_cell_angle_alpha 88.966(15)
_cell_angle_beta 76.208(15)
_cell_angle_gamma 67.398(14)
_cell_formula_units_Z 1
_cell_length_a 12.421(4)
_cell_length_b 13.919(4)
_cell_length_c 16.511(6)
_cell_measurement_reflns_used 8717
_cell_measurement_temperature 122(2)
_cell_measurement_theta_max 26.85
_cell_measurement_theta_min 2.48
_cell_volume 2550.7(15)
_computing_molecular_graphics 'Olex2 (Dolomanov et al., 2009)'
_computing_publication_material 'Olex2 (Dolomanov et al., 2009)'
_computing_structure_refinement 'olex2.refine (Bourhis et al., 2015)'
_diffrn_ambient_temperature 122(2)
_diffrn_measured_fraction_theta_full 0.9994
_diffrn_measured_fraction_theta_max 0.9994
_diffrn_measurement_device_type 'Bruker APEX-II CCD'
_diffrn_radiation_type 'Mo K\a'
_diffrn_radiation_wavelength 0.71073
_diffrn_reflns_av_R_equivalents 0.0683
_diffrn_reflns_av_unetI/netI 0.0305
_diffrn_reflns_limit_h_max 15
_diffrn_reflns_limit_h_min -15
_diffrn_reflns_limit_k_max 17
_diffrn_reflns_limit_k_min -17
_diffrn_reflns_limit_l_max 21
_diffrn_reflns_limit_l_min -21
_diffrn_reflns_number 110335
_diffrn_reflns_theta_full 27.1024
_diffrn_reflns_theta_max 27.10
_diffrn_reflns_theta_min 12.10
_exptl_absorpt_coefficient_mu 0.734
_exptl_absorpt_correction_T_max 0.7456
_exptl_absorpt_correction_T_min 0.6226
_exptl_absorpt_correction_type multi-scan
_exptl_absorpt_process_details
;
SADABS-2014/3 (Bruker,2014) was used for absorption correction.
wR2(int) was 0.1309 before and 0.0662 after correction.
The Ratio of minimum to maximum transmission is 0.8350.
The \l/2 correction factor is Not present.
;
_exptl_crystal_density_diffrn 1.4067
_exptl_crystal_description prism
_exptl_crystal_F_000 1116.1147
_exptl_crystal_size_max 0.313
_exptl_crystal_size_mid 0.222
_exptl_crystal_size_min 0.171
_refine_diff_density_max 1.3511
_refine_diff_density_min -1.1806
_refine_diff_density_rms 0.1124
_refine_ls_d_res_high 0.7800
_refine_ls_d_res_low 9.7144
_refine_ls_goodness_of_fit_ref 1.0683
_refine_ls_hydrogen_treatment mixed
_refine_ls_matrix_type full
_refine_ls_number_constraints 106
_refine_ls_number_parameters 630
_refine_ls_number_reflns 11246
_refine_ls_number_restraints 0
_refine_ls_restrained_S_all 1.0683
_refine_ls_R_factor_all 0.0801
_refine_ls_R_factor_gt 0.0654
_refine_ls_shift/su_max 0.0070
_refine_ls_shift/su_mean 0.0005
_refine_ls_structure_factor_coef Fsqd
_refine_ls_weighting_details 'w=1/[\s^2^(Fo^2^)+(0.0841P)^2^+6.7922P] where P=(Fo^2^+2Fc^2^)/3'
_refine_ls_weighting_scheme calc
_refine_ls_wR_factor_gt 0.1670
_refine_ls_wR_factor_ref 0.1826
_reflns_Friedel_coverage 0.0
_reflns_limit_h_max 15
_reflns_limit_h_min -15
_reflns_limit_k_max 17
_reflns_limit_k_min -17
_reflns_limit_l_max 21
_reflns_limit_l_min 0
_reflns_number_gt 9443
_reflns_number_total 11246
_reflns_threshold_expression I>=2u(I)
_cod_data_source_file Ru(CN)4(PCy3)2.cif
_cod_data_source_block mo_d8v1244_0m-good
_cod_original_cell_volume 2550.8(15)
_cod_database_code 4088008
_olex2_refinement_description
;
1. Fixed Uiso
 At 1.2 times of:
  All C(H) groups, All C(H,H) groups
2. Others
 Sof(H6b)=Sof(Cl2A)=Sof(Cl6A)=Sof(Cl1A)=1-FVAR(1)
 Sof(Cl1)=Sof(Cl2)=Sof(Cl6)=Sof(H6a)=FVAR(1)
 Sof(H10a)=Sof(Cl5A)=Sof(Cl3A)=Sof(Cl8A)=1-FVAR(2)
 Sof(Cl3)=Sof(Cl5)=Sof(Cl8)=Sof(H10)=FVAR(2)
 Sof(H65a)=Sof(Cl9A)=Sof(Cl7A)=Sof(Cl4A)=1-FVAR(3)
 Sof(H65)=Sof(Cl4)=Sof(Cl7)=Sof(Cl9)=FVAR(3)
3.a Ternary CH refined with riding coordinates:
 C19(H19), C22(H22), C33(H33), C65(H65), C65(H65a), C6(H6b), C6(H6a),
 C10(H10a), C10(H10)
3.b Secondary CH2 refined with riding coordinates:
 C9(H9a,H9b), C13(H13a,H13b), C15(H15a,H15b), C16(H16a,H16b), C18(H18a,H18b),
 C21(H21a,H21b), C27(H27a,H27b), C29(H29a,H29b), C30(H30a,H30b), C32(H32a,H32b),
  C38(H38a,H38b), C41(H41a,H41b), C46(H46a,H46b), C49(H49a,H49b), C50(H50a,H50b)
3.c Aromatic/amide H refined with riding coordinates:
 C17(H17), C24(H24), C25(H25), C26(H26), C28(H28), C35(H35), C36(H36),
 C42(H42), C45(H45), C47(H47), C48(H48), C51(H51), C55(H55), C56(H56), C57(H57),
  C59(H59), C60(H60), C62(H62), C63(H63), C64(H64)
;
_olex2_submission_special_instructions 'No special instructions were received'

loop_
_space_group_symop_id
_space_group_symop_operation_xyz
1 x,y,z
2 -x,-y,-z

loop_
_atom_site_label
_atom_site_type_symbol
_atom_site_fract_x
_atom_site_fract_y
_atom_site_fract_z
_atom_site_U_iso_or_equiv
_atom_site_adp_type
_atom_site_occupancy
_atom_site_site_symmetry_order
_atom_site_refinement_flags_posn
_atom_site_refinement_flags_adp
_atom_site_refinement_flags_occupancy
_atom_site_disorder_group
Ru1 Ru 0.0 0.5 1.0 0.01897(10) Uani 1.000000 2 S T P .
P2 P 0.190073(6) 0.512410(6) 0.989879(6) 0.02247(17) Uani 1.000000 1 . . . .
P3 P 0.347463(6) 0.009057(6) 0.688980(6) 0.0382(2) Uani 1.000000 1 . . . .
C9 C 0.340587(6) 0.307121(6) 0.924804(6) 0.0337(5) Uani 1.000000 1 . . . .
H9a H 0.347306(6) 0.336466(6) 0.870994(6) 0.0404(6) Uiso 1.000000 1 R . . .
H9b H 0.271996(6) 0.287279(6) 0.935358(6) 0.0404(6) Uiso 1.000000 1 R . . .
N12 N 0.073655(6) 0.278475(6) 1.076647(6) 0.0426(5) Uani 1.000000 1 . . . .
C13 C 0.213923(6) 0.561835(6) 0.816913(6) 0.0400(5) Uani 1.000000 1 . . . .
H13a H 0.127324(6) 0.582388(6) 0.829664(6) 0.0480(7) Uiso 1.000000 1 R . . .
H13b H 0.251676(6) 0.489182(6) 0.795040(6) 0.0480(7) Uiso 1.000000 1 R . . .
N14 N 0.101703(6) 0.377929(6) 0.818204(6) 0.0414(5) Uani 1.000000 1 . . . .
C15 C 0.429618(6) 0.247522(6) 1.074259(6) 0.0551(6) Uani 1.000000 1 . . . .
H15a H 0.498097(6) 0.267521(6) 1.063637(6) 0.0661(7) Uiso 1.000000 1 R . . .
H15b H 0.423786(6) 0.217435(6) 1.127778(6) 0.0661(7) Uiso 1.000000 1 R . . .
C16 C 0.454098(6) 0.211325(6) 0.922317(6) 0.0466(6) Uani 1.000000 1 . . . .
H16a H 0.463397(6) 0.159337(6) 0.879990(6) 0.0559(7) Uiso 1.000000 1 R . . .
H16b H 0.523360(6) 0.230197(6) 0.906857(6) 0.0559(7) Uiso 1.000000 1 R . . .
C17 C 0.157502(6) -0.011247(6) 0.955741(6) 0.0670(7) Uani 1.000000 1 . . . .
H17 H 0.120308(6) -0.016785(6) 1.010591(6) 0.0803(8) Uiso 1.000000 1 R . . .
C18 C 0.100399(6) 0.713064(6) 1.078149(6) 0.0367(5) Uani 1.000000 1 . . . .
H18a H 0.135246(6) 0.745262(6) 1.032347(6) 0.0440(6) Uiso 1.000000 1 R . . .
H18b H 0.024739(6) 0.715396(6) 1.069846(6) 0.0440(6) Uiso 1.000000 1 R . . .
C19 C 0.186448(6) 0.598785(6) 1.077622(6) 0.0302(5) Uani 1.000000 1 . . . .
H19 H 0.151110(6) 0.573850(6) 1.128947(6) 0.0362(6) Uiso 1.000000 1 R . . .
C20 C 0.459775(6) -0.118990(6) 0.652388(6) 0.0410(6) Uani 1.000000 1 . . . .
C21 C 0.314093(6) 0.345237(6) 1.078509(6) 0.0393(6) Uani 1.000000 1 . . . .
H21a H 0.244397(6) 0.326992(6) 1.094281(6) 0.0472(7) Uiso 1.000000 1 R . . .
H21b H 0.305882(6) 0.397160(6) 1.120490(6) 0.0472(7) Uiso 1.000000 1 R . . .
C22 C 0.320246(6) 0.389738(6) 0.993607(6) 0.0289(5) Uani 1.000000 1 . . . .
H22 H 0.391721(6) 0.406820(6) 0.980656(6) 0.0347(6) Uiso 1.000000 1 R . . .
C23 C 0.049458(6) 0.358849(6) 1.049367(6) 0.0273(5) Uani 1.000000 1 . . . .
C24 C 0.478677(6) -0.164804(6) 0.573215(6) 0.0498(6) Uani 1.000000 1 . . . .
H24 H 0.430318(6) -0.130264(6) 0.537982(6) 0.0598(7) Uiso 1.000000 1 R . . .
C25 C 0.240994(6) 0.082739(6) 0.855903(6) 0.0465(6) Uani 1.000000 1 . . . .
H25 H 0.258306(6) 0.141301(6) 0.842560(6) 0.0558(7) Uiso 1.000000 1 R . . .
C26 C 0.345985(6) 0.206533(6) 0.693091(6) 0.0543(6) Uani 1.000000 1 . . . .
H26 H 0.263196(6) 0.228810(6) 0.700503(6) 0.0652(8) Uiso 1.000000 1 R . . .
C27 C 0.250508(6) 0.628357(6) 0.750775(6) 0.0517(6) Uani 1.000000 1 . . . .
H27a H 0.230563(6) 0.615201(6) 0.699875(6) 0.0620(7) Uiso 1.000000 1 R . . .
H27b H 0.204342(6) 0.701458(6) 0.769940(6) 0.0620(7) Uiso 1.000000 1 R . . .
C28 C 0.640583(6) -0.313535(6) 0.599400(6) 0.0654(7) Uani 1.000000 1 . . . .
H28 H 0.702416(6) -0.378536(6) 0.581094(6) 0.0785(8) Uiso 1.000000 1 R . . .
C29 C 0.386371(6) 0.546211(6) 0.875150(6) 0.0361(6) Uani 1.000000 1 . . . .
H29a H 0.408828(6) 0.557040(6) 0.925562(6) 0.0434(7) Uiso 1.000000 1 R . . .
H29b H 0.429349(6) 0.473050(6) 0.855201(6) 0.0434(7) Uiso 1.000000 1 R . . .
C30 C 0.282355(6) 0.655861(6) 1.174594(6) 0.0594(6) Uani 1.000000 1 . . . .
H30a H 0.357951(6) 0.654403(6) 1.182331(6) 0.0713(7) Uiso 1.000000 1 R . . .
H30b H 0.250572(6) 0.620286(6) 1.219150(6) 0.0713(7) Uiso 1.000000 1 R . . .
C31 C 0.064776(6) 0.423299(6) 0.883502(6) 0.0270(5) Uani 1.000000 1 . . . .
C32 C 0.076620(6) 0.774788(6) 1.161582(6) 0.0456(6) Uani 1.000000 1 . . . .
H32a H 0.025501(6) 0.847288(6) 1.159222(6) 0.0548(7) Uiso 1.000000 1 R . . .
H32b H 0.034367(6) 0.746890(6) 1.206696(6) 0.0548(7) Uiso 1.000000 1 R . . .
C33 C 0.250047(6) 0.573009(6) 0.896245(6) 0.0323(5) Uani 1.000000 1 . . . .
H33 H 0.212910(6) 0.648184(6) 0.912601(6) 0.0388(6) Uiso 1.000000 1 R . . .
C34 C 0.244338(6) 0.048172(6) 0.623196(6) 0.0443(6) Uani 1.000000 1 . . . .
C35 C 0.519717(6) 0.245095(6) 0.680851(6) 0.0705(7) Uani 1.000000 1 . . . .
H35 H 0.554259(6) 0.293795(6) 0.680231(6) 0.0846(8) Uiso 1.000000 1 R . . .
C36 C 0.133001(6) 0.043657(6) 0.647760(6) 0.0591(7) Uani 1.000000 1 . . . .
H36 H 0.108496(6) 0.022721(6) 0.700363(6) 0.0710(8) Uiso 1.000000 1 R . . .
C37 C 0.417850(6) 0.100519(6) 0.684042(6) 0.0414(6) Uani 1.000000 1 . . . .
C38 C 0.193748(6) 0.768648(6) 1.179693(6) 0.0587(6) Uani 1.000000 1 . . . .
H38a H 0.176595(6) 0.801549(6) 1.235158(6) 0.0704(8) Uiso 1.000000 1 R . . .
H38b H 0.229655(6) 0.806429(6) 1.139584(6) 0.0704(8) Uiso 1.000000 1 R . . .
C41 C 0.383045(6) 0.607284(6) 0.731194(6) 0.0528(6) Uani 1.000000 1 . . . .
H41a H 0.429091(6) 0.538651(6) 0.701699(6) 0.0633(7) Uiso 1.000000 1 R . . .
H41b H 0.398787(6) 0.658320(6) 0.694711(6) 0.0633(7) Uiso 1.000000 1 R . . .
C42 C 0.242788(6) -0.082524(6) 0.813786(6) 0.0627(7) Uani 1.000000 1 . . . .
H42 H 0.262397(6) -0.135090(6) 0.772324(6) 0.0753(8) Uiso 1.000000 1 R . . .
C45 C 0.540572(6) 0.066915(6) 0.672917(6) 0.0587(7) Uani 1.000000 1 . . . .
H45 H 0.588813(6) -0.004070(6) 0.666402(6) 0.0704(8) Uiso 1.000000 1 R . . .
C46 C 0.423639(6) 0.612305(6) 0.809141(6) 0.0510(6) Uani 1.000000 1 . . . .
H46a H 0.389909(6) 0.684313(6) 0.832290(6) 0.0612(7) Uiso 1.000000 1 R . . .
H46b H 0.510686(6) 0.588782(6) 0.794640(6) 0.0612(7) Uiso 1.000000 1 R . . .
C47 C 0.591668(6) 0.140502(6) 0.671531(6) 0.0771(7) Uani 1.000000 1 . . . .
H47 H 0.674365(6) 0.118752(6) 0.664303(6) 0.0925(9) Uiso 1.000000 1 R . . .
C48 C 0.530853(6) -0.173352(6) 0.704443(6) 0.0534(6) Uani 1.000000 1 . . . .
H48 H 0.517583(6) -0.144149(6) 0.757950(6) 0.0640(8) Uiso 1.000000 1 R . . .
C49 C 0.450177(6) 0.165504(6) 1.005412(6) 0.0596(7) Uani 1.000000 1 . . . .
H49a H 0.525503(6) 0.106611(6) 1.002640(6) 0.0715(8) Uiso 1.000000 1 R . . .
H49b H 0.385650(6) 0.140420(6) 1.018583(6) 0.0715(8) Uiso 1.000000 1 R . . .
C50 C 0.304946(6) 0.598656(6) 1.090058(6) 0.0446(6) Uani 1.000000 1 . . . .
H50a H 0.362319(6) 0.527306(6) 1.087975(6) 0.0535(7) Uiso 1.000000 1 R . . .
H50b H 0.338858(6) 0.632856(6) 1.045410(6) 0.0535(7) Uiso 1.000000 1 R . . .
C51 C 0.056545(6) 0.070258(6) 0.594336(6) 0.0770(7) Uani 1.000000 1 . . . .
H51 H -0.018869(6) 0.066976(6) 0.611040(6) 0.0924(8) Uiso 1.000000 1 R . . .
C52 C 0.271855(6) 0.002852(6) 0.794480(6) 0.0416(6) Uani 1.000000 1 . . . .
C55 C 0.621527(6) -0.270835(6) 0.677499(6) 0.0628(7) Uani 1.000000 1 . . . .
H55 H 0.669174(6) -0.306929(6) 0.712679(6) 0.0753(8) Uiso 1.000000 1 R . . .
C56 C 0.184369(6) 0.073999(6) 0.936884(6) 0.0562(6) Uani 1.000000 1 . . . .
H56 H 0.164559(6) 0.126345(6) 0.978580(6) 0.0674(8) Uiso 1.000000 1 R . . .
C57 C 0.203058(6) 0.107061(6) 0.493029(6) 0.0775(7) Uani 1.000000 1 . . . .
H57 H 0.226967(6) 0.128410(6) 0.440483(6) 0.0930(8) Uiso 1.000000 1 R . . .
C59 C 0.092707(6) 0.101179(6) 0.517334(6) 0.0809(7) Uani 1.000000 1 . . . .
H59 H 0.042137(6) 0.118322(6) 0.481236(6) 0.0971(8) Uiso 1.000000 1 R . . .
C60 C 0.397469(6) 0.278923(6) 0.691081(6) 0.0662(7) Uani 1.000000 1 . . . .
H60 H 0.349735(6) 0.349984(6) 0.696611(6) 0.0794(8) Uiso 1.000000 1 R . . .
C62 C 0.278645(6) 0.081812(6) 0.545340(6) 0.0634(7) Uani 1.000000 1 . . . .
H62 H 0.352962(6) 0.087207(6) 0.528694(6) 0.0761(8) Uiso 1.000000 1 R . . .
C63 C 0.570243(6) -0.262377(6) 0.547392(6) 0.0638(7) Uani 1.000000 1 . . . .
H63 H 0.583831(6) -0.293138(6) 0.494400(6) 0.0765(8) Uiso 1.000000 1 R . . .
C64 C 0.184613(6) -0.089921(6) 0.894625(6) 0.0772(7) Uani 1.000000 1 . . . .
H64 H 0.163901(6) -0.146815(6) 0.907917(6) 0.0926(8) Uiso 1.000000 1 R . . .
C65 C 0.238482(6) 0.680572(6) 0.503044(6) 0.1193(8) Uani 1.000000 1 . . . .
H65 H 0.181487(6) 0.654879(6) 0.538438(6) 0.1432(9) Uiso 0.614860(6) 1 R . . 1
H65a H 0.185272(6) 0.661720(6) 0.548589(6) 0.1432(9) Uiso 0.385140(6) 1 R . . 2
Cl1 Cl -0.039194(6) 0.932923(6) 0.803464(6) 0.1162(6) Uani 0.666670(6) 1 . . . 1
Cl2 Cl -0.286965(6) 0.967873(6) 0.836156(6) 0.1350(7) Uani 0.666670(6) 1 . . . 1
Cl3 Cl -0.076884(6) 0.670620(6) 1.404779(6) 0.0835(5) Uani 0.510870(6) 1 . . . 1
Cl5 Cl -0.172787(6) 0.519084(6) 1.402758(6) 0.1038(6) Uani 0.510870(6) 1 . . . 1
Cl6 Cl -0.115636(6) 0.825345(6) 0.699410(6) 0.2505(6) Uani 0.666670(6) 1 . . . 1
C6 C -0.137407(6) 0.872320(6) 0.793319(6) 0.0683(6) Uani 1.000000 1 . . . .
H6b H -0.112338(6) 0.827132(6) 0.837289(6) 0.0819(8) Uiso 0.333330(6) 1 R . . 2
H6a H -0.124149(6) 0.814171(6) 0.829222(6) 0.0819(8) Uiso 0.666670(6) 1 R . . 1
Cl8 Cl 0.108954(6) 0.480503(6) 1.329079(6) 0.1756(7) Uani 0.510870(6) 1 . . . 1
C10 C -0.043013(6) 0.545621(6) 1.345385(6) 0.1020(8) Uani 1.000000 1 . . . .
H10a H -0.083585(6) 0.574925(6) 1.301155(6) 0.1224(9) Uiso 0.489130(6) 1 R . . 2
H10 H -0.057168(6) 0.564322(6) 1.290236(6) 0.1224(9) Uiso 0.510870(6) 1 R . . 1
Cl2A Cl -0.196412(6) 0.987827(6) 0.825815(6) 0.3490(7) Uani 0.333330(6) 1 . . . 2
Cl6A Cl -0.216705(6) 0.827593(6) 0.739601(6) 0.1174(6) Uani 0.333330(6) 1 . . . 2
Cl1A Cl -0.007880(6) 0.862901(6) 0.707528(6) 0.2461(7) Uani 0.333330(6) 1 . . . 2
Cl5A Cl 0.013234(6) 0.607325(6) 1.359937(6) 0.5409(8) Uani 0.489130(6) 1 . . . 2
Cl3A Cl 0.038007(6) 0.400254(6) 1.317957(6) 0.2899(8) Uani 0.489130(6) 1 . . . 2
Cl8A Cl -0.129702(6) 0.524758(6) 1.411946(6) 0.4683(8) Uani 0.489130(6) 1 . . . 2
Cl4 Cl 0.219788(6) 0.789429(6) 0.546142(6) 0.1115(6) Uani 0.614860(6) 1 . . . 1
Cl7 Cl 0.378606(6) 0.597718(6) 0.503904(6) 0.1148(6) Uani 0.614860(6) 1 . . . 1
Cl9 Cl 0.213816(6) 0.688196(6) 0.401392(6) 0.1212(6) Uani 0.614860(6) 1 . . . 1
Cl9A Cl 0.223661(6) 0.645519(6) 0.413392(6) 0.3266(8) Uani 0.385140(6) 1 . . . 2
Cl7A Cl 0.382286(6) 0.575673(6) 0.476568(6) 0.3591(8) Uani 0.385140(6) 1 . . . 2
Cl4A Cl 0.213124(6) 0.815153(6) 0.522368(6) 0.1112(7) Uani 0.385140(6) 1 . . . 2

loop_
_atom_site_aniso_label
_atom_site_aniso_U_11
_atom_site_aniso_U_22
_atom_site_aniso_U_33
_atom_site_aniso_U_12
_atom_site_aniso_U_13
_atom_site_aniso_U_23
Ru1 0.01709(17) 0.01855(17) 0.02095(18) -0.00579(13) -0.00615(13) 0.00096(12)
P2 0.0193(3) 0.0261(4) 0.0231(4) -0.0088(3) -0.0075(3) 0.0023(3)
P3 0.0386(4) 0.0383(5) 0.0267(4) -0.0077(4) -0.0006(4) 0.0002(4)
C9 0.0273(7) 0.0344(9) 0.0322(11) -0.0033(7) -0.0089(8) -0.0034(9)
N12 0.0504(7) 0.0314(8) 0.0488(12) -0.0149(7) -0.0199(8) 0.0137(9)
C13 0.0389(7) 0.0572(9) 0.0321(11) -0.0275(7) -0.0095(8) 0.0063(10)
N14 0.0347(7) 0.0574(9) 0.0329(11) -0.0231(7) -0.0000(8) -0.0155(9)
C15 0.0611(7) 0.0436(9) 0.0584(13) -0.0058(8) -0.0364(9) 0.0099(10)
C16 0.0373(7) 0.0328(9) 0.0585(13) -0.0010(7) -0.0121(9) -0.0085(10)
C17 0.0658(7) 0.0686(9) 0.0312(12) 0.0003(8) 0.0062(9) 0.0102(11)
C18 0.0400(7) 0.0277(8) 0.0482(12) -0.0158(7) -0.0172(9) 0.0014(9)
C19 0.0288(7) 0.0320(8) 0.0344(11) -0.0144(7) -0.0121(8) -0.0015(9)
C20 0.0402(7) 0.0400(9) 0.0329(12) -0.0116(7) 0.0019(9) -0.0018(10)
C21 0.0390(7) 0.0412(9) 0.0375(12) -0.0106(7) -0.0177(8) 0.0052(10)
C22 0.0196(6) 0.0325(8) 0.0302(11) -0.0042(7) -0.0084(8) -0.0002(9)
C23 0.0265(7) 0.0272(8) 0.0297(11) -0.0104(7) -0.0101(8) 0.0027(9)
C24 0.0507(7) 0.0540(9) 0.0373(12) -0.0195(8) 0.0015(9) -0.0057(10)
C25 0.0412(7) 0.0531(9) 0.0339(12) -0.0082(8) -0.0055(9) -0.0059(10)
C26 0.0595(7) 0.0428(9) 0.0484(13) -0.0086(8) -0.0100(9) -0.0046(10)
C27 0.0580(7) 0.0796(9) 0.0375(12) -0.0444(7) -0.0203(9) 0.0212(10)
C28 0.0596(7) 0.0463(9) 0.0607(14) -0.0048(8) 0.0130(10) -0.0116(11)
C29 0.0260(7) 0.0422(9) 0.0392(12) -0.0139(7) -0.0055(8) 0.0066(9)
C30 0.0442(7) 0.0645(9) 0.0712(13) -0.0137(8) -0.0283(9) -0.0222(11)
C31 0.0193(6) 0.0299(8) 0.0345(11) -0.0113(7) -0.0086(8) 0.0015(9)
C32 0.0408(7) 0.0377(9) 0.0555(13) -0.0112(7) -0.0125(9) -0.0130(10)
C33 0.0265(7) 0.0386(8) 0.0337(11) -0.0145(7) -0.0082(8) 0.0079(9)
C34 0.0425(7) 0.0493(9) 0.0312(12) -0.0114(8) -0.0022(9) 0.0001(10)
C35 0.1034(7) 0.0657(9) 0.0526(13) -0.0479(8) -0.0127(10) -0.0011(11)
C36 0.0510(7) 0.0765(9) 0.0437(13) -0.0235(8) -0.0029(9) 0.0062(11)
C37 0.0443(7) 0.0411(9) 0.0293(11) -0.0106(7) -0.0025(9) 0.0005(10)
C38 0.0478(7) 0.0563(9) 0.0713(13) -0.0170(8) -0.0172(9) -0.0254(10)
C41 0.0526(7) 0.0745(9) 0.0380(12) -0.0392(7) 0.0003(9) 0.0093(10)
C42 0.0852(7) 0.0410(9) 0.0379(13) -0.0151(8) 0.0122(10) -0.0006(10)
C45 0.0524(7) 0.0517(9) 0.0626(13) -0.0170(8) -0.0027(10) 0.0016(11)
C46 0.0399(7) 0.0686(9) 0.0533(13) -0.0324(7) -0.0095(9) 0.0172(10)
C47 0.0598(7) 0.0789(9) 0.0932(14) -0.0330(8) -0.0102(10) 0.0049(11)
C48 0.0579(7) 0.0451(9) 0.0370(12) -0.0028(8) -0.0045(9) -0.0026(10)
C49 0.0679(7) 0.0323(9) 0.0721(13) -0.0038(8) -0.0328(9) 0.0071(10)
C50 0.0302(7) 0.0465(9) 0.0571(13) -0.0127(7) -0.0134(9) -0.0137(10)
C51 0.0530(7) 0.1153(10) 0.0638(14) -0.0331(8) -0.0167(10) 0.0130(11)
C52 0.0428(7) 0.0396(9) 0.0264(11) -0.0040(7) -0.0000(9) 0.0018(9)
C55 0.0592(7) 0.0484(9) 0.0542(13) -0.0004(8) -0.0012(10) 0.0050(11)
C56 0.0483(7) 0.0674(9) 0.0299(12) -0.0001(8) -0.0058(9) -0.0075(10)
C57 0.0661(7) 0.1162(10) 0.0415(13) -0.0271(8) -0.0135(10) 0.0220(11)
C59 0.0625(7) 0.1165(10) 0.0550(13) -0.0200(8) -0.0249(10) 0.0106(11)
C60 0.0909(7) 0.0459(9) 0.0524(13) -0.0206(8) -0.0107(10) -0.0094(10)
C62 0.0518(7) 0.0982(9) 0.0383(12) -0.0293(8) -0.0088(9) 0.0192(11)
C63 0.0687(7) 0.0571(9) 0.0456(13) -0.0142(8) 0.0058(10) -0.0184(11)
C64 0.1009(7) 0.0478(9) 0.0494(13) -0.0157(8) 0.0188(10) 0.0085(11)
C65 0.1162(7) 0.1266(10) 0.0974(15) -0.0416(8) -0.0040(10) 0.0022(12)
Cl1 0.0790(6) 0.0778(8) 0.1923(14) -0.0507(6) -0.0024(9) 0.0279(10)
Cl2 0.0468(6) 0.1226(9) 0.2099(14) -0.0142(7) -0.0231(9) 0.0885(10)
Cl3 0.0938(7) 0.0671(8) 0.0890(12) -0.0208(7) -0.0390(9) -0.0040(9)
Cl5 0.1394(7) 0.1186(9) 0.0651(12) -0.0675(8) -0.0177(9) 0.0045(10)
Cl6 0.1858(7) 0.5456(10) 0.0624(11) -0.1833(8) -0.0359(9) -0.0260(11)
C6 0.0740(7) 0.0817(9) 0.0777(13) -0.0466(8) -0.0466(9) 0.0477(11)
Cl8 0.0969(7) 0.1543(10) 0.2071(14) 0.0510(8) -0.0776(10) -0.0695(11)
C10 0.0902(7) 0.1231(10) 0.0906(14) -0.0384(8) -0.0270(10) 0.0453(12)
Cl2A 0.7521(7) 0.0549(9) 0.2070(14) -0.0042(8) -0.3195(10) -0.0112(11)
Cl6A 0.1657(7) 0.1588(9) 0.1238(13) -0.1294(8) -0.1041(9) 0.0845(11)
Cl1A 0.1353(7) 0.4988(10) 0.2178(14) -0.2119(8) -0.1195(10) 0.2767(11)
Cl5A 0.7979(7) 0.6633(10) 0.3525(15) -0.6599(8) 0.1623(11) -0.2181(12)
Cl3A 0.1638(7) 0.2726(10) 0.2832(15) 0.1197(8) -0.1185(10) -0.1548(12)
Cl8A 0.4468(7) 0.9228(10) 0.1909(15) -0.5189(8) 0.0671(10) -0.0070(12)
Cl4 0.1367(7) 0.1083(9) 0.1063(12) -0.0515(8) -0.0549(9) 0.0056(10)
Cl7 0.1038(7) 0.1250(9) 0.0893(12) -0.0083(8) -0.0382(9) 0.0118(10)
Cl9 0.1010(7) 0.1842(9) 0.0996(12) -0.0661(7) -0.0443(8) -0.0126(10)
Cl9A 0.6845(7) 0.2684(10) 0.2972(15) -0.3448(8) -0.3546(10) 0.1540(12)
Cl7A 0.3558(7) 0.1156(10) 0.3995(15) 0.0433(8) 0.0576(11) -0.0827(12)
Cl4A 0.0585(7) 0.1093(9) 0.1690(15) -0.0377(8) -0.0255(10) 0.0047(12)

loop_
_atom_type_symbol
_atom_type_scat_dispersion_real
_atom_type_scat_dispersion_imag
_atom_type_scat_Cromer_Mann_a1
_atom_type_scat_Cromer_Mann_a2
_atom_type_scat_Cromer_Mann_a3
_atom_type_scat_Cromer_Mann_a4
_atom_type_scat_Cromer_Mann_b1
_atom_type_scat_Cromer_Mann_b2
_atom_type_scat_Cromer_Mann_b3
_atom_type_scat_Cromer_Mann_b4
_atom_type_scat_Cromer_Mann_c
_atom_type_scat_source
_atom_type_scat_dispersion_source
Ru -1.23940 0.83517 19.26740 12.91820 4.86337 1.56756 0.80852 8.43467 24.79970 94.29280 5.37873983383 'International Tables Volume C Table 6.1.1.4 (pp. 500-502)' 'Henke, Gullikson and Davis, At. Data and Nucl. Data Tables, 1993, 54, 2'
C 0.00347 0.00161 2.31000 1.02000 1.58860 0.86500 20.84390 10.20750 0.56870 51.65120 0.215599998832 'International Tables Volume C Table 6.1.1.4 (pp. 500-502)' 'Henke, Gullikson and Davis, At. Data and Nucl. Data Tables, 1993, 54, 2'
Cl 0.14873 0.16029 11.46040 7.19640 6.25560 1.64550 0.01040 1.16620 18.51940 47.77840 -9.55739974976 'International Tables Volume C Table 6.1.1.4 (pp. 500-502)' 'Henke, Gullikson and Davis, At. Data and Nucl. Data Tables, 1993, 54, 2'
H 0.00000 0.00000 0.49300 0.32291 0.14019 0.04081 10.51090 26.12570 3.14236 57.79970 0.0030380000826 'International Tables Volume C Table 6.1.1.4 (pp. 500-502)' 'Henke, Gullikson and Davis, At. Data and Nucl. Data Tables, 1993, 54, 2'
N 0.00653 0.00323 12.21260 3.13220 2.01250 1.16630 0.00570 9.89330 28.99750 0.58260 -11.5290002823 'International Tables Volume C Table 6.1.1.4 (pp. 500-502)' 'Henke, Gullikson and Davis, At. Data and Nucl. Data Tables, 1993, 54, 2'
P 0.10434 0.09671 6.43450 4.17910 1.78000 1.49080 1.90670 27.15700 0.52600 68.16450 1.11489999294 'International Tables Volume C Table 6.1.1.4 (pp. 500-502)' 'Henke, Gullikson and Davis, At. Data and Nucl. Data Tables, 1993, 54, 2'

loop_
_geom_angle_atom_site_label_1
_geom_angle_atom_site_label_2
_geom_angle_atom_site_label_3
_geom_angle
_geom_angle_site_symmetry_1
_geom_angle_site_symmetry_3
P2 Ru1 P2 180.0 2_567 .
C23 Ru1 P2 86.198(3) . 2_567
C23 Ru1 P2 86.198(3) 2_567 .
C23 Ru1 P2 93.802(3) . .
C23 Ru1 P2 93.802(3) 2_567 2_567
C23 Ru1 C23 180.0 2_567 .
C31 Ru1 P2 89.954(3) . .
C31 Ru1 P2 90.046(3) . 2_567
C31 Ru1 P2 90.046(3) 2_567 .
C31 Ru1 P2 89.954(3) 2_567 2_567
C31 Ru1 C23 88.739(4) 2_567 2_567
C31 Ru1 C23 91.261(4) 2_567 .
C31 Ru1 C23 91.261(4) . 2_567
C31 Ru1 C23 88.739(4) . .
C31 Ru1 C31 180.0 2_567 .
C19 P2 Ru1 113.033(4) . .
C22 P2 Ru1 117.306(5) . .
C22 P2 C19 102.311(6) . .
C33 P2 Ru1 117.288(5) . .
C33 P2 C19 100.863(6) . .
C33 P2 C22 103.755(5) . .
C34 P3 C20 109.599(7) . .
C37 P3 C20 109.663(5) . .
C37 P3 C34 108.289(6) . .
C52 P3 C20 107.271(6) . .
C52 P3 C34 111.170(5) . .
C52 P3 C37 110.838(7) . .
H9b C9 H9a 108.1 . .
C16 C9 H9a 109.482(5) . .
C16 C9 H9b 109.482(5) . .
C22 C9 H9a 109.482(5) . .
C22 C9 H9b 109.482(4) . .
C22 C9 C16 110.80(2) . .
H13b C13 H13a 107.9 . .
C27 C13 H13a 109.260(4) . .
C27 C13 H13b 109.260(4) . .
C33 C13 H13a 109.260(4) . .
C33 C13 H13b 109.260(4) . .
C33 C13 C27 111.79(2) . .
H15b C15 H15a 107.9 . .
C21 C15 H15a 109.277(5) . .
C21 C15 H15b 109.277(5) . .
C49 C15 H15a 109.277(4) . .
C49 C15 H15b 109.277(5) . .
C49 C15 C21 111.71(2) . .
H16a C16 C9 109.323(5) . .
H16b C16 C9 109.323(5) . .
H16b C16 H16a 108.0 . .
C49 C16 C9 111.509(6) . .
C49 C16 H16a 109.323(5) . .
C49 C16 H16b 109.323(5) . .
C56 C17 H17 119.387(5) . .
C64 C17 H17 119.387(5) . .
C64 C17 C56 121.22(2) . .
H18b C18 H18a 108.0 . .
C19 C18 H18a 109.439(4) . .
C19 C18 H18b 109.439(5) . .
C32 C18 H18a 109.439(5) . .
C32 C18 H18b 109.439(4) . .
C32 C18 C19 110.99(2) . .
C18 C19 P2 112.89(2) . .
H19 C19 P2 105.160(4) . .
H19 C19 C18 105.160(5) . .
C50 C19 P2 119.499(5) . .
C50 C19 C18 107.718(7) . .
C50 C19 H19 105.160(5) . .
C24 C20 P3 122.236(7) . .
C48 C20 P3 118.66(2) . .
C48 C20 C24 119.103(6) . .
H21a C21 C15 109.777(5) . .
H21b C21 C15 109.777(5) . .
H21b C21 H21a 108.2 . .
C22 C21 C15 109.483(6) . .
C22 C21 H21a 109.777(5) . .
C22 C21 H21b 109.777(5) . .
C9 C22 P2 110.938(7) . .
C21 C22 P2 114.717(5) . .
C21 C22 C9 110.999(7) . .
H22 C22 P2 106.553(4) . .
H22 C22 C9 106.553(4) . .
H22 C22 C21 106.553(5) . .
N12 C23 Ru1 177.34(2) . .
H24 C24 C20 120.300(4) . .
C63 C24 C20 119.40(2) . .
C63 C24 H24 120.300(6) . .
C52 C25 H25 120.377(5) . .
C56 C25 H25 120.377(5) . .
C56 C25 C52 119.25(2) . .
C37 C26 H26 119.996(5) . .
C60 C26 H26 119.996(4) . .
C60 C26 C37 120.009(7) . .
H27a C27 C13 108.952(5) . .
H27b C27 C13 108.952(4) . .
H27b C27 H27a 107.8 . .
C41 C27 C13 113.138(7) . .
C41 C27 H27a 108.952(5) . .
C41 C27 H27b 108.952(5) . .
C55 C28 H28 119.524(4) . .
C63 C28 H28 119.524(5) . .
C63 C28 C55 120.952(6) . .
H29b C29 H29a 107.9 . .
C33 C29 H29a 109.199(5) . .
C33 C29 H29b 109.199(5) . .
C46 C29 H29a 109.199(5) . .
C46 C29 H29b 109.199(4) . .
C46 C29 C33 112.057(7) . .
H30b C30 H30a 108.0 . .
C38 C30 H30a 109.411(5) . .
C38 C30 H30b 109.411(5) . .
C50 C30 H30a 109.411(4) . .
C50 C30 H30b 109.411(5) . .
C50 C30 C38 111.12(2) . .
N14 C31 Ru1 178.60(2) . .
H32a C32 C18 109.345(4) . .
H32b C32 C18 109.345(5) . .
H32b C32 H32a 108.0 . .
C38 C32 C18 111.413(6) . .
C38 C32 H32a 109.345(4) . .
C38 C32 H32b 109.345(5) . .
C13 C33 P2 116.900(7) . .
C29 C33 P2 115.503(7) . .
C29 C33 C13 109.200(7) . .
H33 C33 P2 104.580(3) . .
H33 C33 C13 104.580(4) . .
H33 C33 C29 104.580(4) . .
C36 C34 P3 121.28(2) . .
C62 C34 P3 119.453(7) . .
C62 C34 C36 119.26(2) . .
C47 C35 H35 119.499(5) . .
C60 C35 H35 119.499(5) . .
C60 C35 C47 121.00(2) . .
H36 C36 C34 119.864(6) . .
C51 C36 C34 120.27(2) . .
C51 C36 H36 119.864(5) . .
C26 C37 P3 118.701(6) . .
C45 C37 P3 120.956(6) . .
C45 C37 C26 120.33(2) . .
C32 C38 C30 111.155(7) . .
H38a C38 C30 109.403(5) . .
H38a C38 C32 109.403(5) . .
H38b C38 C30 109.403(4) . .
H38b C38 C32 109.403(5) . .
H38b C38 H38a 108.0 . .
H41a C41 C27 109.270(5) . .
H41b C41 C27 109.270(5) . .
H41b C41 H41a 107.9 . .
C46 C41 C27 111.745(7) . .
C46 C41 H41a 109.270(4) . .
C46 C41 H41b 109.270(5) . .
C52 C42 H42 119.983(5) . .
C64 C42 H42 119.983(5) . .
C64 C42 C52 120.04(2) . .
H45 C45 C37 120.364(5) . .
C47 C45 C37 119.273(7) . .
C47 C45 H45 120.364(4) . .
C41 C46 C29 112.82(2) . .
H46a C46 C29 109.024(4) . .
H46a C46 C41 109.024(4) . .
H46b C46 C29 109.024(4) . .
H46b C46 C41 109.024(4) . .
H46b C46 H46a 107.8 . .
C45 C47 C35 119.899(7) . .
H47 C47 C35 120.050(5) . .
H47 C47 C45 120.050(4) . .
H48 C48 C20 119.738(5) . .
C55 C48 C20 120.52(2) . .
C55 C48 H48 119.738(6) . .
C16 C49 C15 110.468(7) . .
H49a C49 C15 109.557(4) . .
H49a C49 C16 109.557(3) . .
H49b C49 C15 109.557(4) . .
H49b C49 C16 109.557(5) . .
H49b C49 H49a 108.1 . .
C30 C50 C19 109.977(6) . .
H50a C50 C19 109.667(4) . .
H50a C50 C30 109.667(4) . .
H50b C50 C19 109.667(5) . .
H50b C50 C30 109.667(5) . .
H50b C50 H50a 108.2 . .
H51 C51 C36 120.162(5) . .
C59 C51 C36 119.68(2) . .
C59 C51 H51 120.162(5) . .
C25 C52 P3 121.155(7) . .
C42 C52 P3 118.510(7) . .
C42 C52 C25 120.33(2) . .
C48 C55 C28 119.67(2) . .
H55 C55 C28 120.163(4) . .
H55 C55 C48 120.163(6) . .
C25 C56 C17 120.08(2) . .
H56 C56 C17 119.960(5) . .
H56 C56 C25 119.960(5) . .
C59 C57 H57 119.706(6) . .
C62 C57 H57 119.706(5) . .
C62 C57 C59 120.59(2) . .
C57 C59 C51 120.22(2) . .
H59 C59 C51 119.889(5) . .
H59 C59 C57 119.889(6) . .
C35 C60 C26 119.476(7) . .
H60 C60 C26 120.262(4) . .
H60 C60 C35 120.262(5) . .
C57 C62 C34 119.96(2) . .
H62 C62 C34 120.022(5) . .
H62 C62 C57 120.022(5) . .
C28 C63 C24 120.32(2) . .
H63 C63 C24 119.841(6) . .
H63 C63 C28 119.841(5) . .
C42 C64 C17 119.05(2) . .
H64 C64 C17 120.477(5) . .
H64 C64 C42 120.477(5) . .
Cl4 C65 H65 107.994(4) . .
Cl7 C65 H65 107.994(4) . .
Cl7 C65 Cl4 106.119(7) . .
Cl9 C65 H65 107.994(4) . .
Cl9 C65 Cl4 114.103(7) . .
Cl9 C65 Cl7 112.408(6) . .
Cl9A C65 H65a 108.894(4) . .
Cl7A C65 H65a 108.894(4) . .
Cl7A C65 Cl9A 85.460(5) . .
Cl4A C65 H65a 108.894(4) . .
Cl4A C65 Cl9A 117.429(7) . .
Cl4A C65 Cl7A 124.925(6) . .
Cl2 C6 Cl1 105.686(6) . .
Cl6 C6 Cl1 114.133(6) . .
Cl6 C6 Cl2 113.939(7) . .
H6a C6 Cl1 107.584(4) . .
H6a C6 Cl2 107.584(4) . .
H6a C6 Cl6 107.584(4) . .
Cl2A C6 H6b 111.585(5) . .
Cl6A C6 H6b 111.585(4) . .
Cl6A C6 Cl2A 116.416(6) . .
Cl1A C6 H6b 111.585(4) . .
Cl1A C6 Cl2A 104.577(6) . .
Cl1A C6 Cl6A 100.268(6) . .
Cl5 C10 Cl3 98.476(5) . .
Cl8 C10 Cl3 104.265(6) . .
Cl8 C10 Cl5 133.627(6) . .
H10 C10 Cl3 105.884(4) . .
H10 C10 Cl5 105.884(4) . .
H10 C10 Cl8 105.884(5) . .
Cl5A C10 H10a 107.284(5) . .
Cl3A C10 H10a 107.284(4) . .
Cl3A C10 Cl5A 122.912(6) . .
Cl8A C10 H10a 107.284(5) . .
Cl8A C10 Cl5A 121.675(9) . .
Cl8A C10 Cl3A 88.467(6) . .
Cl3A Cl8A Cl5A 72.981(4) . .

loop_
_geom_bond_atom_site_label_1
_geom_bond_atom_site_label_2
_geom_bond_distance
_geom_bond_site_symmetry_2
Ru1 P2 2.3992(8) 2_567
Ru1 P2 2.3992(8) .
Ru1 C23 2.0384(6) .
Ru1 C23 2.0384(6) 2_567
Ru1 C31 2.0403(7) 2_567
Ru1 C31 2.0403(7) .
P2 C19 1.8805(5) .
P2 C22 1.8588(5) .
P2 C33 1.8824(5) .
P3 C20 1.7927(6) .
P3 C34 1.7953(5) .
P3 C37 1.7915(5) .
P3 C52 1.7890(6) .
C9 H9a 0.9700 .
C9 H9b 0.9700 .
C9 C16 1.5156(5) .
C9 C22 1.5374(5) .
N12 C23 1.1544(4) .
C13 H13a 0.9700 .
C13 H13b 0.9700 .
C13 C27 1.5188(4) .
C13 C33 1.5108(5) .
N14 C31 1.1566(4) .
C15 H15a 0.9700 .
C15 H15b 0.9700 .
C15 C21 1.5392(5) .
C15 C49 1.5313(5) .
C16 H16a 0.9700 .
C16 H16b 0.9700 .
C16 C49 1.5006(5) .
C17 H17 0.9300 .
C17 C56 1.3630(4) .
C17 C64 1.3875(4) .
C18 H18a 0.9700 .
C18 H18b 0.9700 .
C18 C19 1.5369(5) .
C18 C32 1.5417(5) .
C19 H19 0.9800 .
C19 C50 1.5332(5) .
C20 C24 1.3926(5) .
C20 C48 1.3840(4) .
C21 H21a 0.9700 .
C21 H21b 0.9700 .
C21 C22 1.5194(5) .
C22 H22 0.9800 .
C24 H24 0.9300 .
C24 C63 1.3865(4) .
C25 H25 0.9300 .
C25 C52 1.3927(4) .
C25 C56 1.3816(4) .
C26 H26 0.9300 .
C26 C37 1.3887(4) .
C26 C60 1.3818(4) .
C27 H27a 0.9700 .
C27 H27b 0.9700 .
C27 C41 1.5097(6) .
C28 H28 0.9300 .
C28 C55 1.3587(5) .
C28 C63 1.3657(4) .
C29 H29a 0.9700 .
C29 H29b 0.9700 .
C29 C33 1.5381(6) .
C29 C46 1.5163(4) .
C30 H30a 0.9700 .
C30 H30b 0.9700 .
C30 C38 1.5217(5) .
C30 C50 1.5305(5) .
C32 H32a 0.9700 .
C32 H32b 0.9700 .
C32 C38 1.5246(5) .
C33 H33 0.9800 .
C34 C36 1.3709(5) .
C34 C62 1.3870(4) .
C35 H35 0.9300 .
C35 C47 1.3727(4) .
C35 C60 1.3737(5) .
C36 H36 0.9300 .
C36 C51 1.3908(4) .
C37 C45 1.3776(5) .
C38 H38a 0.9700 .
C38 H38b 0.9700 .
C41 H41a 0.9700 .
C41 H41b 0.9700 .
C41 C46 1.5017(5) .
C42 H42 0.9300 .
C42 C52 1.3804(4) .
C42 C64 1.3808(4) .
C45 H45 0.9300 .
C45 C47 1.3944(4) .
C46 H46a 0.9700 .
C46 H46b 0.9700 .
C47 H47 0.9300 .
C48 H48 0.9300 .
C48 C55 1.3841(4) .
C49 H49a 0.9700 .
C49 H49b 0.9700 .
C50 H50a 0.9700 .
C50 H50b 0.9700 .
C51 H51 0.9300 .
C51 C59 1.3638(4) .
C55 H55 0.9300 .
C56 H56 0.9300 .
C57 H57 0.9300 .
C57 C59 1.3673(5) .
C57 C62 1.3686(4) .
C59 H59 0.9300 .
C60 H60 0.9300 .
C62 H62 0.9300 .
C63 H63 0.9300 .
C64 H64 0.9300 .
C65 H65 0.9800 .
C65 H65a 0.9800 .
C65 Cl4 1.5956(5) .
C65 Cl7 1.6816(5) .
C65 Cl9 1.7708(6) .
C65 Cl9A 1.6395(5) .
C65 Cl7A 1.7776(6) .
C65 Cl4A 1.7973(6) .
Cl1 C6 1.7668(5) .
Cl2 C6 1.7968(6) .
Cl3 C10 1.8623(6) .
Cl5 C10 1.8301(5) .
Cl6 C6 1.6142(5) .
C6 H6b 0.9800 .
C6 H6a 0.9800 .
C6 Cl2A 1.5323(5) .
C6 Cl6A 1.7471(4) .
C6 Cl1A 1.8358(6) .
Cl8 C10 1.7055(6) .
C10 H10a 0.9800 .
C10 H10 0.9800 .
C10 Cl5A 1.3536(3) .
C10 Cl3A 1.8875(6) .
C10 Cl8A 1.4547(4) .
Cl5A Cl8A 2.4528(6) .
Cl3A Cl8A 2.3520(7) .
Cl9A Cl7A 2.3209(7) .
